data_7248189
loop_
_publ_author_name
'Rashid, Showkat'
'Husain, Ahmad'
'Bhat, Bilal A.'
'Mehta, Goverdhan'

_publ_section_title
;
 Incisive analysis of hydrogen-bonded supramolecular architectures in
 designer polycyclitols: observation of some interesting self-assembly
 patterns
;
_journal_issue 14
_journal_name_full CrystEngComm
_journal_page_first 1952
_journal_page_last 1961
_journal_paper_doi 10.1039/D4CE00010B
_journal_volume 26
_journal_year 2024
_chemical_formula_moiety 'C11 H10 O6, H2 O'
_chemical_formula_sum 'C11 H12 O7'
_chemical_formula_weight 256.21
_space_group_crystal_system monoclinic
_space_group_IT_number 14
_space_group_name_Hall '-P 2yn'
_space_group_name_H-M_alt 'P 1 21/n 1'
_atom_sites_solution_hydrogens mixed
_atom_sites_solution_primary dual
_audit_creation_date 2024-01-28
_audit_creation_method
;
Olex2 1.5
(compiled 2023.08.24 svn.re1ec1418 for OlexSys, GUI svn.r6817)
;
_audit_update_record
;
2024-01-30 deposited with the CCDC.	2024-02-20 downloaded from the CCDC.
;
_cell_angle_alpha 90
_cell_angle_beta 92.584(3)
_cell_angle_gamma 90
_cell_formula_units_Z 8
_cell_length_a 6.5680(2)
_cell_length_b 27.9778(8)
_cell_length_c 12.4818(4)
_cell_measurement_reflns_used 9649
_cell_measurement_temperature 295.5(2)
_cell_measurement_theta_max 26.7560
_cell_measurement_theta_min 2.1780
_cell_volume 2291.30(12)
_computing_cell_refinement 'CrysAlisPro 1.171.40.35a (Rigaku OD, 2018)'
_computing_data_collection 'CrysAlisPro 1.171.40.35a (Rigaku OD, 2018)'
_computing_data_reduction 'CrysAlisPro 1.171.40.35a (Rigaku OD, 2018)'
_computing_molecular_graphics 'Olex2 1.5 (Dolomanov et al., 2009)'
_computing_publication_material 'Olex2 1.5 (Dolomanov et al., 2009)'
_computing_structure_refinement 'SHELXL 2019/3 (Sheldrick, 2015)'
_computing_structure_solution 'SHELXT 2014/5 (Sheldrick, 2014)'
_diffrn_ambient_environment air
_diffrn_ambient_temperature 295.5(2)
_diffrn_detector 'CCD plate'
_diffrn_detector_area_resol_mean 10.0000
_diffrn_detector_type HyPix3000
_diffrn_measured_fraction_theta_full 1.000
_diffrn_measured_fraction_theta_max 0.947
_diffrn_measurement_details
;
List of Runs (angles in degrees, time in seconds):

  # Type    Start    End  Width  t~exp~   \w     \q     \k     \f   Frames
#--------------------------------------------------------------------------
  1  \w    -43.00  17.00   0.50   24.66    --  -15.60 -86.00  56.00  120
  2  \w     14.00  49.00   0.50   24.66    --   16.22 -86.00  56.00   70
  3  \w    -38.00   2.00   0.50   24.66    --   16.22 -86.00  56.00   80
  4  \w    -17.00  20.00   0.50   24.66    --  -15.60 -94.00 -30.00   74
  5  \w    -37.00  15.00   0.50   24.66    --  -15.60 -94.00 -60.00  104
  6  \w     28.00  53.00   0.50   24.66    --   16.22 -94.00 -90.00   50
  7  \w    -19.00   8.00   0.50   24.66    --  -15.60 -30.00 -60.00   54
  8  \w    -33.00  19.00   0.50   24.66    --   16.22 -94.00 -90.00  104
  9  \w    -36.00   9.00   0.50   24.66    --  -15.60 -94.00-150.00   90
 10  \w    -67.00 -33.00   0.50   24.66    --  -15.60 -30.00 -60.00   68
 11  \w    -85.00  -2.00   0.50   24.66    --  -15.60 -45.00 -60.00  166
 12  \w      3.00  89.00   0.50   24.66    --   16.22  30.00-150.00  172
 13  \w    -47.00   9.00   0.50   24.66    --  -15.60  86.00 174.00  112
 14  \w    -10.00  15.00   0.50   24.66    --   16.22  86.00 174.00   50
;
_diffrn_measurement_device 'four-circle diffractometer'
_diffrn_measurement_device_type 'XtaLAB Synergy, Single source at offset/far, HyPix3000'
_diffrn_measurement_method '\w scans'
_diffrn_orient_matrix_type 'CrysAlisPro convention (1999,Acta A55,543-557)'
_diffrn_orient_matrix_UB_11 0.0426118000
_diffrn_orient_matrix_UB_12 0.0095972000
_diffrn_orient_matrix_UB_13 -0.0465741000
_diffrn_orient_matrix_UB_21 -0.0364432000
_diffrn_orient_matrix_UB_22 -0.0199789000
_diffrn_orient_matrix_UB_23 -0.0301363000
_diffrn_orient_matrix_UB_31 -0.0924285000
_diffrn_orient_matrix_UB_32 0.0122994000
_diffrn_orient_matrix_UB_33 -0.0126270000
_diffrn_radiation_monochromator mirror
_diffrn_radiation_probe x-ray
_diffrn_radiation_type 'Mo K\a'
_diffrn_radiation_wavelength 0.71073
_diffrn_reflns_av_R_equivalents 0.0597
_diffrn_reflns_av_unetI/netI 0.0523
_diffrn_reflns_Laue_measured_fraction_full 1.000
_diffrn_reflns_Laue_measured_fraction_max 0.947
_diffrn_reflns_limit_h_max 8
_diffrn_reflns_limit_h_min -8
_diffrn_reflns_limit_k_max 34
_diffrn_reflns_limit_k_min -35
_diffrn_reflns_limit_l_max 16
_diffrn_reflns_limit_l_min -15
_diffrn_reflns_number 20101
_diffrn_reflns_point_group_measured_fraction_full 1.000
_diffrn_reflns_point_group_measured_fraction_max 0.947
_diffrn_reflns_theta_full 25.000
_diffrn_reflns_theta_max 27.281
_diffrn_reflns_theta_min 2.188
_diffrn_source 'micro-focus sealed X-ray tube'
_diffrn_source_type 'PhotonJet (Mo) X-ray Source'
_exptl_absorpt_coefficient_mu 0.126
_exptl_absorpt_correction_T_max 1.00000
_exptl_absorpt_correction_T_min 0.37258
_exptl_absorpt_correction_type multi-scan
_exptl_absorpt_process_details
;
CrysAlisPro 1.171.40.35a (Rigaku Oxford Diffraction, 2018)
Empirical absorption correction using spherical harmonics,
 implemented in SCALE3 ABSPACK scaling algorithm.
;
_exptl_crystal_colour colourless
_exptl_crystal_colour_primary colourless
_exptl_crystal_density_diffrn 1.485
_exptl_crystal_description block
_exptl_crystal_F_000 1072
_exptl_crystal_size_max 0.2
_exptl_crystal_size_mid 0.16
_exptl_crystal_size_min 0.12
_refine_diff_density_max 0.222
_refine_diff_density_min -0.275
_refine_diff_density_rms 0.051
_refine_ls_extinction_method none
_refine_ls_goodness_of_fit_ref 1.091
_refine_ls_hydrogen_treatment constr
_refine_ls_matrix_type full
_refine_ls_number_parameters 335
_refine_ls_number_reflns 4879
_refine_ls_number_restraints 0
_refine_ls_restrained_S_all 1.091
_refine_ls_R_factor_all 0.0733
_refine_ls_R_factor_gt 0.0504
_refine_ls_shift/su_max 0.001
_refine_ls_shift/su_mean 0.000
_refine_ls_structure_factor_coef Fsqd
_refine_ls_weighting_details 'w=1/[\s^2^(Fo^2^)+(0.0668P)^2^+0.0191P] where P=(Fo^2^+2Fc^2^)/3'
_refine_ls_weighting_scheme calc
_refine_ls_wR_factor_gt 0.1278
_refine_ls_wR_factor_ref 0.1414
_reflns_Friedel_coverage 0.000
_reflns_number_gt 3398
_reflns_number_total 4879
_reflns_threshold_expression 'I > 2\s(I)'
_cod_data_source_file d4ce00010b2.cif
_cod_data_source_block 12
_cod_depositor_comments 'Adding full bibliography for 7248187--7248191.cif.'
_cod_database_code 7248189
_shelx_shelxl_version_number 2019/3
_chemical_oxdiff_formula 'C H O'
_shelx_space_group_comment
;
The symmetry employed for this shelxl refinement is uniquely defined
by the following loop, which should always be used as a source of
symmetry information in preference to the above space-group names.
They are only intended as comments.
;
_shelx_estimated_absorpt_t_max 0.985
_shelx_estimated_absorpt_t_min 0.975
_olex2_refinement_description
;
1. Fixed Uiso
 At 1.2 times of:
  All C(H) groups
 At 1.5 times of:
  All O(H) groups, All O(H,H) groups
2.a Free rotating group:
 O14(H14A,H14B), O13(H13A,H13B)
2.b Ternary CH refined with riding coordinates:
 C1(H1A), C19(H19), C12(H12), C8(H8), C2(H2A), C7(H7), C18(H18), C13(H13)
2.c Aromatic/amide H refined with riding coordinates:
 C4(H4), C5(H5), C15(H15), C6(H6), C3(H3), C14(H14), C16(H16), C17(H17)
2.d Idealised tetrahedral OH refined as rotating group:
 O1(H1), O7(H7A), O2(H2), O8(H8A)
;
_olex2_submission_special_instructions 'No special instructions were received'
_oxdiff_exptl_absorpt_empirical_details
;
Empirical correction (ABSPACK) includes:
- Absorption correction using spherical harmonics
- Frame scaling
;
_oxdiff_exptl_absorpt_empirical_full_max 2.990
_oxdiff_exptl_absorpt_empirical_full_min 0.350

loop_
_space_group_symop_operation_xyz
'x, y, z'
'-x+1/2, y+1/2, -z+1/2'
'-x, -y, -z'
'x-1/2, -y-1/2, z-1/2'

loop_
_atom_site_label
_atom_site_type_symbol
_atom_site_fract_x
_atom_site_fract_y
_atom_site_fract_z
_atom_site_U_iso_or_equiv
_atom_site_adp_type
_atom_site_occupancy
_atom_site_site_symmetry_order
_atom_site_calc_flag
_atom_site_refinement_flags_posn
_atom_site_refinement_flags_adp
_atom_site_refinement_flags_occupancy
_atom_site_disorder_assembly
_atom_site_disorder_group
O4 O 0.68390(19) 0.64110(4) 0.22518(10) 0.0366(3) Uani 1 1 d . . . . .
O5 O 0.42929(18) 0.62160(4) 0.10881(10) 0.0389(3) Uani 1 1 d . . . . .
O11 O 0.1099(2) 0.65802(5) 0.72589(11) 0.0451(4) Uani 1 1 d . . . . .
O10 O 0.3649(2) 0.60659(4) 0.70522(11) 0.0439(4) Uani 1 1 d . . . . .
O1 O 0.8179(2) 0.65799(5) 0.00682(11) 0.0448(4) Uani 1 1 d . . . . .
H1 H 0.902967 0.677839 -0.009491 0.067 Uiso 1 1 calc R U . . .
O3 O 0.9935(2) 0.54574(5) 0.12394(11) 0.0465(4) Uani 1 1 d . . . . .
O9 O 0.6865(2) 0.70250(5) 0.61712(11) 0.0455(4) Uani 1 1 d . . . . .
O7 O 0.4826(2) 0.67508(6) 0.87541(10) 0.0497(4) Uani 1 1 d . . . . .
H7A H 0.558041 0.666858 0.926219 0.075 Uiso 1 1 calc R U . . .
O6 O 0.3975(2) 0.68483(5) 0.21653(12) 0.0527(4) Uani 1 1 d . . . . .
O2 O 0.8192(2) 0.54504(5) 0.39385(11) 0.0524(4) Uani 1 1 d . . . . .
H2 H 0.734997 0.566066 0.403417 0.079 Uiso 1 1 calc R U . . .
O8 O 0.5132(2) 0.60485(5) 0.44487(13) 0.0608(4) Uani 1 1 d . . . . .
H8A H 0.414991 0.590115 0.466182 0.091 Uiso 1 1 calc R U . . .
O14 O 0.1151(2) 0.71854(6) 0.96158(13) 0.0616(5) Uani 1 1 d G . . . .
H14A H 0.149291 0.738562 1.010535 0.092 Uiso 1 1 d G U . . .
H14B H 0.220658 0.709344 0.930489 0.092 Uiso 1 1 d G U . . .
O12 O 0.0727(3) 0.58151(6) 0.77234(16) 0.0812(6) Uani 1 1 d . . . . .
C9 C 0.7655(3) 0.60474(6) 0.15862(14) 0.0313(4) Uani 1 1 d . . . . .
C20 C 0.4502(3) 0.65266(6) 0.68663(14) 0.0345(4) Uani 1 1 d . . . . .
C11 C 0.4944(3) 0.65219(7) 0.18633(15) 0.0377(4) Uani 1 1 d . . . . .
C10 C 0.5737(3) 0.58154(6) 0.10689(15) 0.0335(4) Uani 1 1 d . . . . .
C21 C 0.2612(3) 0.68424(7) 0.66601(15) 0.0369(4) Uani 1 1 d . . . . .
C1 C 0.9096(3) 0.62412(6) 0.07744(15) 0.0379(4) Uani 1 1 d . . . . .
H1A H 1.030302 0.638019 0.114515 0.045 Uiso 1 1 calc R U . . .
O13 O 1.2106(3) 0.54514(8) 0.4894(2) 0.0988(7) Uani 1 1 d G . . . .
H13A H 1.088212 0.546450 0.464518 0.148 Uiso 1 1 d G U . . .
H13B H 1.222998 0.517171 0.515314 0.148 Uiso 1 1 d G U . . .
C19 C 0.5970(3) 0.65587(7) 0.59695(15) 0.0397(5) Uani 1 1 d . . . . .
H19 H 0.702492 0.631330 0.607554 0.048 Uiso 1 1 calc R U . . .
C12 C 0.5860(3) 0.67054(7) 0.77968(15) 0.0405(5) Uani 1 1 d . . . . .
H12 H 0.704326 0.649472 0.790758 0.049 Uiso 1 1 calc R U . . .
C4 C 0.5994(3) 0.56443(7) -0.00491(15) 0.0402(5) Uani 1 1 d . . . . .
H4 H 0.485870 0.557420 -0.049341 0.048 Uiso 1 1 calc R U . . .
C8 C 0.9047(3) 0.56838(7) 0.21430(15) 0.0386(5) Uani 1 1 d . . . . .
H8 H 1.011517 0.585134 0.256862 0.046 Uiso 1 1 calc R U . . .
C5 C 0.4886(3) 0.54231(7) 0.17324(15) 0.0393(5) Uani 1 1 d . . . . .
H5 H 0.353211 0.533593 0.159967 0.047 Uiso 1 1 calc R U . . .
C2 C 0.9634(3) 0.57612(7) 0.02853(16) 0.0426(5) Uani 1 1 d . . . . .
H2A H 1.087255 0.578164 -0.012156 0.051 Uiso 1 1 calc R U . . .
C15 C 0.2880(3) 0.73403(7) 0.70670(16) 0.0434(5) Uani 1 1 d . . . . .
H15 H 0.174755 0.753272 0.716149 0.052 Uiso 1 1 calc R U . . .
C22 C 0.1731(3) 0.61265(8) 0.73766(17) 0.0496(5) Uani 1 1 d . . . . .
C7 C 0.8084(3) 0.53092(7) 0.28335(15) 0.0428(5) Uani 1 1 d . . . . .
H7 H 0.888228 0.501517 0.277474 0.051 Uiso 1 1 calc R U . . .
C6 C 0.5946(3) 0.51947(7) 0.24927(16) 0.0458(5) Uani 1 1 d . . . . .
H6 H 0.531199 0.494489 0.283913 0.055 Uiso 1 1 calc R U . . .
C3 C 0.7844(3) 0.55932(7) -0.04026(16) 0.0441(5) Uani 1 1 d . . . . .
H3 H 0.803545 0.545509 -0.106831 0.053 Uiso 1 1 calc R U . . .
C18 C 0.5075(3) 0.65284(7) 0.48275(16) 0.0461(5) Uani 1 1 d . . . . .
H18 H 0.593946 0.672058 0.437438 0.055 Uiso 1 1 calc R U . . .
C13 C 0.6494(3) 0.71711(7) 0.72770(16) 0.0452(5) Uani 1 1 d . . . . .
H13 H 0.771549 0.730787 0.763748 0.054 Uiso 1 1 calc R U . . .
C14 C 0.4717(3) 0.75062(7) 0.72914(18) 0.0484(5) Uani 1 1 d . . . . .
H14 H 0.491361 0.782746 0.745719 0.058 Uiso 1 1 calc R U . . .
C16 C 0.1862(3) 0.68505(8) 0.55100(16) 0.0500(5) Uani 1 1 d . . . . .
H16 H 0.053283 0.695209 0.535629 0.060 Uiso 1 1 calc R U . . .
C17 C 0.2958(3) 0.67238(9) 0.47060(17) 0.0558(6) Uani 1 1 d . . . . .
H17 H 0.238302 0.675751 0.401558 0.067 Uiso 1 1 calc R U . . .

loop_
_atom_site_aniso_label
_atom_site_aniso_U_11
_atom_site_aniso_U_22
_atom_site_aniso_U_33
_atom_site_aniso_U_23
_atom_site_aniso_U_13
_atom_site_aniso_U_12
O4 0.0383(8) 0.0355(7) 0.0359(7) -0.0046(5) -0.0005(6) 0.0015(5)
O5 0.0322(7) 0.0378(7) 0.0460(8) -0.0051(6) -0.0040(6) 0.0037(5)
O11 0.0390(8) 0.0500(9) 0.0472(8) 0.0006(6) 0.0121(7) -0.0020(6)
O10 0.0490(9) 0.0348(7) 0.0488(8) 0.0022(6) 0.0133(7) -0.0010(6)
O1 0.0418(8) 0.0469(8) 0.0452(8) 0.0100(6) -0.0041(7) -0.0054(6)
O3 0.0409(8) 0.0532(9) 0.0458(8) 0.0021(6) 0.0054(7) 0.0154(6)
O9 0.0426(8) 0.0469(8) 0.0478(8) 0.0053(6) 0.0116(7) -0.0032(6)
O7 0.0502(9) 0.0661(10) 0.0327(7) 0.0052(7) 0.0015(7) 0.0078(7)
O6 0.0536(9) 0.0409(8) 0.0642(10) -0.0064(7) 0.0097(8) 0.0123(7)
O2 0.0535(10) 0.0627(10) 0.0403(8) 0.0051(7) -0.0040(7) 0.0100(7)
O8 0.0605(11) 0.0608(10) 0.0625(10) -0.0156(8) 0.0203(9) -0.0087(8)
O14 0.0652(11) 0.0597(11) 0.0616(11) -0.0133(8) 0.0213(9) -0.0142(8)
O12 0.0884(14) 0.0550(11) 0.1046(15) -0.0022(9) 0.0535(12) -0.0229(9)
C9 0.0296(9) 0.0326(9) 0.0318(9) -0.0044(7) 0.0001(7) -0.0004(7)
C20 0.0376(11) 0.0305(10) 0.0354(10) 0.0045(7) 0.0034(8) 0.0026(8)
C11 0.0386(11) 0.0348(10) 0.0400(11) 0.0025(8) 0.0044(9) 0.0009(8)
C10 0.0276(9) 0.0327(10) 0.0400(10) -0.0039(8) -0.0013(8) 0.0023(7)
C21 0.0304(10) 0.0451(11) 0.0357(10) 0.0066(8) 0.0072(8) 0.0033(8)
C1 0.0302(10) 0.0449(11) 0.0381(10) 0.0037(8) -0.0024(8) -0.0045(8)
O13 0.0747(13) 0.1037(16) 0.1147(18) 0.0480(13) -0.0339(12) -0.0337(12)
C19 0.0379(11) 0.0397(11) 0.0424(11) 0.0034(8) 0.0101(9) 0.0034(8)
C12 0.0368(11) 0.0459(12) 0.0387(11) 0.0021(8) 0.0014(9) 0.0069(8)
C4 0.0420(12) 0.0435(11) 0.0347(10) -0.0061(8) -0.0033(9) -0.0034(9)
C8 0.0300(10) 0.0428(11) 0.0428(11) -0.0011(8) -0.0022(9) 0.0040(8)
C5 0.0337(10) 0.0401(11) 0.0442(11) -0.0058(9) 0.0027(9) -0.0058(8)
C2 0.0342(11) 0.0529(13) 0.0413(11) 0.0010(9) 0.0072(9) 0.0033(9)
C15 0.0479(12) 0.0360(11) 0.0472(12) 0.0081(9) 0.0118(10) 0.0123(9)
C22 0.0553(14) 0.0467(13) 0.0482(12) -0.0036(10) 0.0177(11) -0.0072(10)
C7 0.0496(12) 0.0400(11) 0.0387(11) 0.0023(8) 0.0008(9) 0.0079(9)
C6 0.0513(13) 0.0357(11) 0.0506(12) 0.0014(9) 0.0035(10) -0.0061(9)
C3 0.0474(13) 0.0453(12) 0.0400(11) -0.0107(9) 0.0062(10) -0.0022(9)
C18 0.0500(13) 0.0518(13) 0.0376(11) -0.0004(9) 0.0142(10) 0.0007(10)
C13 0.0424(12) 0.0471(12) 0.0463(12) -0.0032(9) 0.0037(10) -0.0056(9)
C14 0.0591(14) 0.0325(11) 0.0544(13) 0.0016(9) 0.0106(11) -0.0003(9)
C16 0.0389(12) 0.0663(15) 0.0446(12) 0.0060(10) -0.0019(10) 0.0093(10)
C17 0.0514(14) 0.0796(17) 0.0362(11) 0.0074(10) 0.0006(10) 0.0076(11)

loop_
_atom_type_symbol
_atom_type_description
_atom_type_scat_dispersion_real
_atom_type_scat_dispersion_imag
_atom_type_scat_source
C C 0.0033 0.0016 'International Tables Vol C Tables 4.2.6.8 and 6.1.1.4'
H H 0.0000 0.0000 'International Tables Vol C Tables 4.2.6.8 and 6.1.1.4'
O O 0.0106 0.0060 'International Tables Vol C Tables 4.2.6.8 and 6.1.1.4'

loop_
_geom_angle_atom_site_label_1
_geom_angle_atom_site_label_2
_geom_angle_atom_site_label_3
_geom_angle
_geom_angle_site_symmetry_1
_geom_angle_site_symmetry_3
_geom_angle_publ_flag
C11 O4 C9 108.51(14) . . ?
C11 O5 C10 108.18(14) . . ?
C22 O11 C21 108.40(14) . . ?
C22 O10 C20 108.26(14) . . ?
C1 O1 H1 109.5 . . ?
C8 O3 C2 109.64(14) . . ?
C19 O9 C13 109.29(13) . . ?
C12 O7 H7A 109.5 . . ?
C7 O2 H2 109.5 . . ?
C18 O8 H8A 109.5 . . ?
H14A O14 H14B 109.4 . . ?
O4 C9 C10 102.90(13) . . ?
O4 C9 C1 113.23(14) . . ?
O4 C9 C8 116.39(14) . . ?
C1 C9 C10 113.29(15) . . ?
C8 C9 C10 112.10(14) . . ?
C8 C9 C1 99.44(14) . . ?
O10 C20 C21 103.08(15) . . ?
O10 C20 C19 116.20(15) . . ?
O10 C20 C12 113.23(14) . . ?
C19 C20 C21 112.29(15) . . ?
C19 C20 C12 100.06(15) . . ?
C12 C20 C21 112.43(16) . . ?
O5 C11 O4 111.68(15) . . ?
O6 C11 O4 124.22(18) . . ?
O6 C11 O5 124.11(18) . . ?
O5 C10 C9 100.88(13) . . ?
O5 C10 C4 111.12(15) . . ?
O5 C10 C5 107.03(14) . . ?
C4 C10 C9 113.83(15) . . ?
C4 C10 C5 110.05(15) . . ?
C5 C10 C9 113.39(15) . . ?
O11 C21 C20 100.84(14) . . ?
O11 C21 C15 111.47(15) . . ?
O11 C21 C16 107.16(16) . . ?
C15 C21 C20 113.48(16) . . ?
C15 C21 C16 109.96(16) . . ?
C16 C21 C20 113.45(16) . . ?
O1 C1 C9 113.28(15) . . ?
O1 C1 H1A 110.0 . . ?
O1 C1 C2 116.23(16) . . ?
C9 C1 H1A 110.0 . . ?
C9 C1 C2 96.63(14) . . ?
C2 C1 H1A 110.0 . . ?
H13A O13 H13B 104.6 . . ?
O9 C19 C20 101.07(14) . . ?
O9 C19 H19 109.2 . . ?
O9 C19 C18 110.49(15) . . ?
C20 C19 H19 109.2 . . ?
C20 C19 C18 117.28(17) . . ?
C18 C19 H19 109.2 . . ?
O7 C12 C20 112.98(16) . . ?
O7 C12 H12 110.2 . . ?
O7 C12 C13 115.87(16) . . ?
C20 C12 H12 110.2 . . ?
C20 C12 C13 96.80(15) . . ?
C13 C12 H12 110.2 . . ?
C10 C4 H4 120.2 . . ?
C3 C4 C10 119.51(18) . . ?
C3 C4 H4 120.2 . . ?
O3 C8 C9 101.15(14) . . ?
O3 C8 H8 109.3 . . ?
O3 C8 C7 109.63(15) . . ?
C9 C8 H8 109.3 . . ?
C7 C8 C9 117.83(15) . . ?
C7 C8 H8 109.3 . . ?
C10 C5 H5 118.1 . . ?
C6 C5 C10 123.78(18) . . ?
C6 C5 H5 118.1 . . ?
O3 C2 C1 102.14(15) . . ?
O3 C2 H2A 111.7 . . ?
O3 C2 C3 110.86(16) . . ?
C1 C2 H2A 111.7 . . ?
C3 C2 C1 108.42(16) . . ?
C3 C2 H2A 111.7 . . ?
C21 C15 H15 120.1 . . ?
C14 C15 C21 119.81(18) . . ?
C14 C15 H15 120.1 . . ?
O11 C22 O10 111.95(17) . . ?
O12 C22 O11 124.1(2) . . ?
O12 C22 O10 123.9(2) . . ?
O2 C7 C8 110.69(16) . . ?
O2 C7 H7 107.4 . . ?
O2 C7 C6 109.92(16) . . ?
C8 C7 H7 107.4 . . ?
C6 C7 C8 113.63(16) . . ?
C6 C7 H7 107.4 . . ?
C5 C6 C7 124.36(19) . . ?
C5 C6 H6 117.8 . . ?
C7 C6 H6 117.8 . . ?
C4 C3 C2 118.98(18) . . ?
C4 C3 H3 120.5 . . ?
C2 C3 H3 120.5 . . ?
O8 C18 C19 110.43(17) . . ?
O8 C18 H18 107.5 . . ?
O8 C18 C17 110.44(19) . . ?
C19 C18 H18 107.5 . . ?
C17 C18 C19 113.17(17) . . ?
C17 C18 H18 107.5 . . ?
O9 C13 C12 102.84(15) . . ?
O9 C13 H13 111.9 . . ?
O9 C13 C14 110.34(17) . . ?
C12 C13 H13 111.9 . . ?
C14 C13 C12 107.62(16) . . ?
C14 C13 H13 111.9 . . ?
C15 C14 C13 119.06(18) . . ?
C15 C14 H14 120.5 . . ?
C13 C14 H14 120.5 . . ?
C21 C16 H16 117.9 . . ?
C17 C16 C21 124.21(19) . . ?
C17 C16 H16 117.9 . . ?
C18 C17 H17 117.9 . . ?
C16 C17 C18 124.2(2) . . ?
C16 C17 H17 117.9 . . ?

loop_
_geom_bond_atom_site_label_1
_geom_bond_atom_site_label_2
_geom_bond_distance
_geom_bond_site_symmetry_2
_geom_bond_publ_flag
O4 C9 1.4324(19) . ?
O4 C11 1.351(2) . ?
O5 C11 1.347(2) . ?
O5 C10 1.469(2) . ?
O11 C21 1.467(2) . ?
O11 C22 1.342(2) . ?
O10 C20 1.429(2) . ?
O10 C22 1.352(2) . ?
O1 H1 0.8200 . ?
O1 C1 1.411(2) . ?
O3 C8 1.440(2) . ?
O3 C2 1.469(2) . ?
O9 C19 1.448(2) . ?
O9 C13 1.470(2) . ?
O7 H7A 0.8200 . ?
O7 C12 1.407(2) . ?
O6 C11 1.184(2) . ?
O2 H2 0.8200 . ?
O2 C7 1.433(2) . ?
O8 H8A 0.8200 . ?
O8 C18 1.424(2) . ?
O14 H14A 0.8515 . ?
O14 H14B 0.8496 . ?
O12 C22 1.186(2) . ?
C9 C10 1.533(2) . ?
C9 C1 1.518(2) . ?
C9 C8 1.516(2) . ?
C20 C21 1.536(2) . ?
C20 C19 1.513(2) . ?
C20 C12 1.517(3) . ?
C10 C4 1.492(2) . ?
C10 C5 1.498(2) . ?
C21 C15 1.490(3) . ?
C21 C16 1.497(3) . ?
C1 H1A 0.9800 . ?
C1 C2 1.523(3) . ?
O13 H13A 0.8495 . ?
O13 H13B 0.8491 . ?
C19 H19 0.9800 . ?
C19 C18 1.520(3) . ?
C12 H12 0.9800 . ?
C12 C13 1.522(3) . ?
C4 H4 0.9300 . ?
C4 C3 1.319(3) . ?
C8 H8 0.9800 . ?
C8 C7 1.513(3) . ?
C5 H5 0.9300 . ?
C5 C6 1.317(3) . ?
C2 H2A 0.9800 . ?
C2 C3 1.500(3) . ?
C15 H15 0.9300 . ?
C15 C14 1.311(3) . ?
C7 H7 0.9800 . ?
C7 C6 1.484(3) . ?
C6 H6 0.9300 . ?
C3 H3 0.9300 . ?
C18 H18 0.9800 . ?
C18 C17 1.495(3) . ?
C13 H13 0.9800 . ?
C13 C14 1.498(3) . ?
C14 H14 0.9300 . ?
C16 H16 0.9300 . ?
C16 C17 1.310(3) . ?
C17 H17 0.9300 . ?

loop_
_geom_hbond_atom_site_label_D
_geom_hbond_atom_site_label_H
_geom_hbond_atom_site_label_A
_geom_hbond_distance_DH
_geom_hbond_distance_HA
_geom_hbond_distance_DA
_geom_hbond_angle_DHA
_geom_hbond_site_symmetry_A
_geom_hbond_publ_flag
O1 H1 O14 0.82 1.85 2.6644(19) 173.9 1_654 yes
O7 H7A O5 0.82 2.77 3.3076(18) 124.6 1_556 yes
O7 H7A O1 0.82 1.96 2.728(2) 156.3 1_556 yes
O2 H2 O4 0.82 3.07 3.5038(18) 116.0 . yes
O2 H2 O8 0.82 1.91 2.713(2) 167.6 . yes
O8 H8A O10 0.82 3.05 3.4345(19) 111.2 . yes
O8 H8A O13 0.82 1.87 2.674(2) 165.6 1_455 yes
C1 H1A O5 0.98 2.66 3.419(2) 134.0 1_655 yes
C1 H1A O6 0.98 2.98 3.958(2) 176.4 1_655 yes
O13 H13A O2 0.85 1.94 2.785(2) 173.4 . yes
C19 H19 O11 0.98 3.09 3.668(3) 119.1 1_655 yes
C12 H12 O11 0.98 2.83 3.552(2) 131.3 1_655 yes
C12 H12 O12 0.98 3.09 4.057(3) 167.6 1_655 yes
C5 H5 O3 0.93 2.41 3.284(2) 156.7 1_455 yes
C2 H2A O5 0.98 2.91 3.422(2) 113.2 1_655 yes
C2 H2A O12 0.98 2.69 3.312(3) 121.8 1_654 yes
C15 H15 O4 0.93 2.96 3.569(2) 124.6 4_576 yes
C15 H15 O6 0.93 2.51 3.431(2) 169.4 4_576 yes
C7 H7 O12 0.98 2.42 3.322(3) 152.6 3_666 yes
C6 H6 O10 0.93 2.91 3.580(2) 130.0 3_666 yes
C3 H3 O3 0.93 2.89 3.464(2) 120.9 3_765 yes
C3 H3 O12 0.93 2.58 3.137(3) 118.9 1_654 yes
C18 H18 O4 0.98 2.87 3.482(2) 121.0 . yes
C18 H18 O6 0.98 3.01 3.485(3) 111.0 . yes
C18 H18 O14 0.98 3.08 3.679(3) 120.9 4_675 yes
C13 H13 O6 0.98 2.58 3.198(2) 121.1 4_676 yes
C14 H14 O4 0.93 2.94 3.570(2) 126.4 4_576 yes
C14 H14 O6 0.93 2.86 3.339(3) 113.6 4_676 yes
C16 H16 O9 0.93 2.66 3.455(2) 143.2 1_455 yes
C17 H17 O6 0.93 2.59 3.289(3) 132.3 . yes

loop_
_geom_torsion_atom_site_label_1
_geom_torsion_atom_site_label_2
_geom_torsion_atom_site_label_3
_geom_torsion_atom_site_label_4
_geom_torsion
_geom_torsion_site_symmetry_1
_geom_torsion_site_symmetry_2
_geom_torsion_site_symmetry_3
_geom_torsion_site_symmetry_4
_geom_torsion_publ_flag
O4 C9 C10 O5 27.13(16) . . . . ?
O4 C9 C10 C4 146.22(15) . . . . ?
O4 C9 C10 C5 -86.96(16) . . . . ?
O4 C9 C1 O1 -59.3(2) . . . . ?
O4 C9 C1 C2 178.39(14) . . . . ?
O4 C9 C8 O3 -166.91(14) . . . . ?
O4 C9 C8 C7 73.7(2) . . . . ?
O5 C10 C4 C3 129.44(19) . . . . ?
O5 C10 C5 C6 -130.52(19) . . . . ?
O11 C21 C15 C14 130.50(19) . . . . ?
O11 C21 C16 C17 -129.0(2) . . . . ?
O10 C20 C21 O11 26.49(17) . . . . ?
O10 C20 C21 C15 145.80(14) . . . . ?
O10 C20 C21 C16 -87.75(18) . . . . ?
O10 C20 C19 O9 -167.24(14) . . . . ?
O10 C20 C19 C18 72.6(2) . . . . ?
O10 C20 C12 O7 -60.4(2) . . . . ?
O10 C20 C12 C13 177.77(15) . . . . ?
O1 C1 C2 O3 -163.35(14) . . . . ?
O1 C1 C2 C3 -46.2(2) . . . . ?
O3 C8 C7 O2 148.61(15) . . . . ?
O3 C8 C7 C6 -87.16(19) . . . . ?
O3 C2 C3 C4 69.3(2) . . . . ?
O9 C19 C18 O8 151.04(15) . . . . ?
O9 C19 C18 C17 -84.6(2) . . . . ?
O9 C13 C14 C15 70.2(2) . . . . ?
O7 C12 C13 O9 -161.61(15) . . . . ?
O7 C12 C13 C14 -45.1(2) . . . . ?
O2 C7 C6 C5 118.4(2) . . . . ?
O8 C18 C17 C16 115.8(3) . . . . ?
C9 O4 C11 O5 9.1(2) . . . . ?
C9 O4 C11 O6 -170.76(18) . . . . ?
C9 C10 C4 C3 16.4(3) . . . . ?
C9 C10 C5 C6 -20.2(3) . . . . ?
C9 C1 C2 O3 -43.29(17) . . . . ?
C9 C1 C2 C3 73.81(17) . . . . ?
C9 C8 C7 O2 -96.5(2) . . . . ?
C9 C8 C7 C6 27.7(2) . . . . ?
C20 O10 C22 O11 10.1(2) . . . . ?
C20 O10 C22 O12 -169.9(2) . . . . ?
C20 C21 C15 C14 17.5(3) . . . . ?
C20 C21 C16 C17 -18.6(3) . . . . ?
C20 C19 C18 O8 -93.9(2) . . . . ?
C20 C19 C18 C17 30.5(2) . . . . ?
C20 C12 C13 O9 -41.95(17) . . . . ?
C20 C12 C13 C14 74.57(18) . . . . ?
C11 O4 C9 C10 -23.06(17) . . . . ?
C11 O4 C9 C1 99.61(17) . . . . ?
C11 O4 C9 C8 -146.04(15) . . . . ?
C11 O5 C10 C9 -23.04(17) . . . . ?
C11 O5 C10 C4 -144.06(15) . . . . ?
C11 O5 C10 C5 95.76(16) . . . . ?
C10 O5 C11 O4 10.0(2) . . . . ?
C10 O5 C11 O6 -170.12(18) . . . . ?
C10 C9 C1 O1 57.4(2) . . . . ?
C10 C9 C1 C2 -64.91(17) . . . . ?
C10 C9 C8 O3 75.03(17) . . . . ?
C10 C9 C8 C7 -44.4(2) . . . . ?
C10 C4 C3 C2 -6.9(3) . . . . ?
C10 C5 C6 C7 3.2(3) . . . . ?
C21 O11 C22 O10 8.6(2) . . . . ?
C21 O11 C22 O12 -171.4(2) . . . . ?
C21 C20 C19 O9 74.45(18) . . . . ?
C21 C20 C19 C18 -45.7(2) . . . . ?
C21 C20 C12 O7 56.0(2) . . . . ?
C21 C20 C12 C13 -65.91(18) . . . . ?
C21 C15 C14 C13 -8.3(3) . . . . ?
C21 C16 C17 C18 3.4(4) . . . . ?
C1 C9 C10 O5 -95.49(16) . . . . ?
C1 C9 C10 C4 23.6(2) . . . . ?
C1 C9 C10 C5 150.42(15) . . . . ?
C1 C9 C8 O3 -44.98(16) . . . . ?
C1 C9 C8 C7 -164.41(16) . . . . ?
C1 C2 C3 C4 -42.0(2) . . . . ?
C19 O9 C13 C12 15.40(19) . . . . ?
C19 O9 C13 C14 -99.16(18) . . . . ?
C19 C20 C21 O11 152.29(15) . . . . ?
C19 C20 C21 C15 -88.4(2) . . . . ?
C19 C20 C21 C16 38.1(2) . . . . ?
C19 C20 C12 O7 175.30(15) . . . . ?
C19 C20 C12 C13 53.43(16) . . . . ?
C19 C18 C17 C16 -8.6(3) . . . . ?
C12 C20 C21 O11 -95.78(17) . . . . ?
C12 C20 C21 C15 23.5(2) . . . . ?
C12 C20 C21 C16 149.98(17) . . . . ?
C12 C20 C19 O9 -44.98(17) . . . . ?
C12 C20 C19 C18 -165.13(16) . . . . ?
C12 C13 C14 C15 -41.3(3) . . . . ?
C4 C10 C5 C6 108.6(2) . . . . ?
C8 O3 C2 C1 16.70(19) . . . . ?
C8 O3 C2 C3 -98.63(18) . . . . ?
C8 C9 C10 O5 152.94(14) . . . . ?
C8 C9 C10 C4 -87.97(19) . . . . ?
C8 C9 C10 C5 38.8(2) . . . . ?
C8 C9 C1 O1 176.52(15) . . . . ?
C8 C9 C1 C2 54.22(16) . . . . ?
C8 C7 C6 C5 -6.3(3) . . . . ?
C5 C10 C4 C3 -112.2(2) . . . . ?
C2 O3 C8 C9 17.48(18) . . . . ?
C2 O3 C8 C7 142.61(16) . . . . ?
C15 C21 C16 C17 109.7(2) . . . . ?
C22 O11 C21 C20 -21.73(19) . . . . ?
C22 O11 C21 C15 -142.48(17) . . . . ?
C22 O11 C21 C16 97.16(18) . . . . ?
C22 O10 C20 C21 -23.19(19) . . . . ?
C22 O10 C20 C19 -146.43(17) . . . . ?
C22 O10 C20 C12 98.54(19) . . . . ?
C13 O9 C19 C20 18.22(19) . . . . ?
C13 O9 C19 C18 143.08(16) . . . . ?
C16 C21 C15 C14 -110.8(2) . . . . ?
